data_7023794
loop_
_publ_author_name
'Jayaratna, Naleen B.'
'Pardue, Daniel B.'
'Ray, Sriparna'
'Yousufuddin, Muhammed'
'Thakur, Krishna G.'
'Cundari, Thomas R.'
'Dias, H. V. Rasika'

_publ_section_title
;
 Silver(i) complexes of tris(pyrazolyl)borate ligands bearing six
 trifluoromethyl and three additional electron-withdrawing substituents.
;
_journal_issue 43
_journal_name_full 'Dalton transactions (Cambridge, England : 2003)'
_journal_page_first 15399
_journal_page_last 15410
_journal_paper_doi 10.1039/c3dt52152d
_journal_volume 42
_journal_year 2013
_chemical_formula_sum 'C23 H15 Ag B Cl3 F18 N6'
_chemical_formula_weight 942.44
_chemical_name_common '[HB(4-Cl-3,5-(CF3)2Pz)3]Ag(cyclooctene)'
_chemical_name_systematic
; 
 ? 
;
_space_group_IT_number 2
_symmetry_cell_setting triclinic
_symmetry_space_group_name_Hall '-P 1'
_symmetry_space_group_name_H-M 'P -1'
_atom_sites_solution_hydrogens geom
_atom_sites_solution_primary direct
_atom_sites_solution_secondary difmap
_audit_creation_method SHELXL-97
_cell_angle_alpha 112.159(1)
_cell_angle_beta 99.295(1)
_cell_angle_gamma 101.201(1)
_cell_formula_units_Z 2
_cell_length_a 11.0504(7)
_cell_length_b 11.7809(7)
_cell_length_c 14.1755(9)
_cell_measurement_reflns_used 9994
_cell_measurement_temperature 100(2)
_cell_measurement_theta_max 29.32
_cell_measurement_theta_min 2.18
_cell_volume 1619.61(18)
_computing_cell_refinement 'Bruker SAINT'
_computing_data_collection 'Bruker APEX2'
_computing_data_reduction 'Bruker SAINT'
_computing_molecular_graphics 'Bruker SHELXTL'
_computing_publication_material 'Bruker SHELXTL'
_computing_structure_refinement 'SHELXL-97 (Sheldrick, 2008)'
_computing_structure_solution 'SHELXS-97 (Sheldrick, 2008)'
_diffrn_ambient_temperature 100(2)
_diffrn_measured_fraction_theta_full 0.997
_diffrn_measured_fraction_theta_max 0.903
_diffrn_measurement_device_type 'Bruker APEX-II CCD'
_diffrn_measurement_method '\f and \w scans'
_diffrn_radiation_monochromator graphite
_diffrn_radiation_source 'fine-focus sealed tube'
_diffrn_radiation_type MoK\a
_diffrn_radiation_wavelength 0.71073
_diffrn_reflns_av_R_equivalents 0.0150
_diffrn_reflns_av_sigmaI/netI 0.0218
_diffrn_reflns_limit_h_max 15
_diffrn_reflns_limit_h_min -15
_diffrn_reflns_limit_k_max 15
_diffrn_reflns_limit_k_min -16
_diffrn_reflns_limit_l_max 18
_diffrn_reflns_limit_l_min -18
_diffrn_reflns_number 15682
_diffrn_reflns_theta_full 25.00
_diffrn_reflns_theta_max 29.37
_diffrn_reflns_theta_min 1.93
_exptl_absorpt_coefficient_mu 1.003
_exptl_absorpt_correction_T_max 0.745
_exptl_absorpt_correction_T_min 0.671
_exptl_absorpt_correction_type multi-scan
_exptl_absorpt_process_details SADABS
_exptl_crystal_colour colourless
_exptl_crystal_density_diffrn 1.933
_exptl_crystal_density_method 'not measured'
_exptl_crystal_description prism
_exptl_crystal_F_000 920
_exptl_crystal_size_max 0.23
_exptl_crystal_size_mid 0.18
_exptl_crystal_size_min 0.08
_refine_diff_density_max 1.073
_refine_diff_density_min -0.528
_refine_diff_density_rms 0.080
_refine_ls_extinction_method none
_refine_ls_goodness_of_fit_ref 1.036
_refine_ls_hydrogen_treatment mixed
_refine_ls_matrix_type full
_refine_ls_number_parameters 492
_refine_ls_number_reflns 8054
_refine_ls_number_restraints 0
_refine_ls_restrained_S_all 1.036
_refine_ls_R_factor_all 0.0324
_refine_ls_R_factor_gt 0.0299
_refine_ls_shift/su_max 0.001
_refine_ls_shift/su_mean 0.000
_refine_ls_structure_factor_coef Fsqd
_refine_ls_weighting_details 'calc w=1/[\s^2^(Fo^2^)+(0.0412P)^2^+1.6672P] where P=(Fo^2^+2Fc^2^)/3'
_refine_ls_weighting_scheme calc
_refine_ls_wR_factor_gt 0.0774
_refine_ls_wR_factor_ref 0.0794
_reflns_number_gt 7437
_reflns_number_total 8054
_reflns_threshold_expression >2sigma(I)
_cod_data_source_file c3dt52152d.txt
_cod_data_source_block dias947_0m
_cod_depositor_comments
;
The following automatic conversions were performed:

'_symmetry_cell_setting' value 'Triclinic' changed to 'triclinic'
according to /home/saulius/struct/CIF-dictionaries/cif_core.dic
dictionary named 'cif_core.dic' version 2.4.2 from 2011-04-26.

Automatic conversion script
Id: cif_fix_values 1891 2012-01-12 08:04:46Z andrius 
;
_cod_original_cell_volume 1619.61(17)
_cod_original_sg_symbol_H-M P-1
_cod_database_code 7023794

loop_
_symmetry_equiv_pos_as_xyz
'x, y, z'
'-x, -y, -z'

loop_
_atom_site_label
_atom_site_type_symbol
_atom_site_fract_x
_atom_site_fract_y
_atom_site_fract_z
_atom_site_U_iso_or_equiv
_atom_site_adp_type
_atom_site_occupancy
_atom_site_symmetry_multiplicity
_atom_site_calc_flag
_atom_site_refinement_flags
_atom_site_disorder_assembly
_atom_site_disorder_group
Ag Ag 0.311746(14) 0.112160(14) 0.315827(12) 0.02061(5) Uani 1 1 d . . .
Cl1 Cl -0.20450(5) -0.01244(5) 0.02083(4) 0.02519(11) Uani 1 1 d . . .
Cl2 Cl 0.19623(5) -0.02789(5) 0.67297(4) 0.02352(10) Uani 1 1 d . . .
Cl3 Cl 0.41252(6) -0.40985(5) 0.06736(5) 0.03004(12) Uani 1 1 d . . .
F1 F -0.06736(14) 0.25631(14) 0.21781(14) 0.0389(4) Uani 1 1 d . . .
F2 F 0.12699(15) 0.29314(13) 0.29518(14) 0.0438(4) Uani 1 1 d . . .
F3 F 0.0718(2) 0.24027(16) 0.12876(15) 0.0559(5) Uani 1 1 d . . .
F4 F -0.25139(12) -0.27795(12) -0.00149(10) 0.0267(3) Uani 1 1 d . . .
F5 F -0.09235(13) -0.34544(12) 0.04168(10) 0.0262(3) Uani 1 1 d . . .
F6 F -0.21273(12) -0.29189(12) 0.14670(10) 0.0269(3) Uani 1 1 d . . .
F7 F 0.47472(14) 0.07659(16) 0.65703(12) 0.0408(4) Uani 1 1 d . . .
F8 F 0.40116(16) 0.23082(16) 0.65826(16) 0.0625(6) Uani 1 1 d . . .
F9 F 0.50081(13) 0.14723(15) 0.54228(12) 0.0372(3) Uani 1 1 d . . .
F10 F -0.05694(13) -0.18013(14) 0.52509(10) 0.0326(3) Uani 1 1 d . . .
F11 F -0.00851(13) -0.32749(12) 0.40435(12) 0.0327(3) Uani 1 1 d . . .
F12 F -0.11074(11) -0.20737(13) 0.36424(10) 0.0256(3) Uani 1 1 d . . .
F13 F 0.45157(13) 0.00469(13) 0.10808(12) 0.0313(3) Uani 1 1 d . . .
F14 F 0.56573(13) -0.12161(16) 0.11762(13) 0.0374(3) Uani 1 1 d . . .
F15 F 0.41791(15) -0.17665(15) -0.02211(11) 0.0369(3) Uani 1 1 d . . .
F16 F 0.19254(15) -0.36539(13) 0.31065(11) 0.0314(3) Uani 1 1 d . . .
F17 F 0.25181(14) -0.50012(12) 0.18840(12) 0.0304(3) Uani 1 1 d . . .
F18 F 0.06392(13) -0.47565(12) 0.15582(12) 0.0316(3) Uani 1 1 d . . .
N1 N 0.08821(15) 0.04056(15) 0.24323(12) 0.0158(3) Uani 1 1 d . . .
N2 N 0.03404(15) -0.08635(15) 0.20863(12) 0.0143(3) Uani 1 1 d . . .
N3 N 0.26441(15) -0.00255(15) 0.41892(12) 0.0148(3) Uani 1 1 d . . .
N4 N 0.14962(14) -0.09166(15) 0.37778(12) 0.0139(3) Uani 1 1 d . . .
N5 N 0.27774(15) -0.11695(15) 0.17641(13) 0.0163(3) Uani 1 1 d . . .
N6 N 0.20672(15) -0.19935(15) 0.20546(12) 0.0144(3) Uani 1 1 d . . .
C1 C 0.01310(18) 0.08003(18) 0.18575(15) 0.0169(3) Uani 1 1 d . . .
C2 C -0.08914(18) -0.02184(19) 0.11161(15) 0.0171(3) Uani 1 1 d . . .
C3 C -0.07343(18) -0.12632(18) 0.12938(14) 0.0157(3) Uani 1 1 d . . .
C4 C 0.0368(2) 0.2175(2) 0.20651(18) 0.0228(4) Uani 1 1 d . . .
C5 C -0.15771(19) -0.26123(19) 0.07888(15) 0.0191(4) Uani 1 1 d . . .
C6 C 0.29334(18) 0.02939(18) 0.52227(15) 0.0170(3) Uani 1 1 d . . .
C7 C 0.19753(18) -0.03800(18) 0.54946(14) 0.0169(3) Uani 1 1 d . . .
C8 C 0.10667(18) -0.11426(18) 0.45571(14) 0.0155(3) Uani 1 1 d . . .
C9 C 0.4163(2) 0.1237(2) 0.59439(16) 0.0256(4) Uani 1 1 d . . .
C10 C -0.01767(19) -0.20852(19) 0.43637(15) 0.0195(4) Uani 1 1 d . . .
C11 C 0.35455(18) -0.17817(18) 0.12725(14) 0.0167(3) Uani 1 1 d . . .
C12 C 0.33481(19) -0.30063(19) 0.12415(15) 0.0183(4) Uani 1 1 d . . .
C13 C 0.24040(18) -0.31033(18) 0.17581(14) 0.0168(3) Uani 1 1 d . . .
C14 C 0.4478(2) -0.1172(2) 0.08276(17) 0.0223(4) Uani 1 1 d . . .
C15 C 0.1857(2) -0.41409(19) 0.20646(17) 0.0229(4) Uani 1 1 d . . .
C16 C 0.4950(2) 0.2869(2) 0.39889(17) 0.0255(4) Uani 1 1 d . . .
H16A H 0.4993 0.3404 0.4740 0.031 Uiso 1 1 calc R . .
C17 C 0.4204(2) 0.3149(2) 0.32951(18) 0.0258(4) Uani 1 1 d . . .
H17A H 0.3809 0.3840 0.3642 0.031 Uiso 1 1 calc R . .
C18 C 0.4442(2) 0.3090(2) 0.22658(19) 0.0303(5) Uani 1 1 d . B .
H18A H 0.3620 0.2932 0.1772 0.036 Uiso 1 1 calc R . .
H18B H 0.4797 0.2365 0.1953 0.036 Uiso 1 1 calc R . .
C19 C 0.5373(2) 0.4329(2) 0.2398(2) 0.0356(5) Uani 1 1 d . . .
H19A H 0.5302 0.4340 0.1696 0.043 Uiso 1 1 calc R A 1
H19B H 0.5107 0.5064 0.2842 0.043 Uiso 1 1 calc R A 1
C20 C 0.6780(4) 0.4511(4) 0.2894(3) 0.0330(9) Uani 0.748(8) 1 d P B 1
H20A H 0.7005 0.3714 0.2521 0.040 Uiso 0.748(8) 1 calc PR B 1
H20B H 0.7317 0.5197 0.2775 0.040 Uiso 0.748(8) 1 calc PR B 1
C21 C 0.7117(3) 0.4849(3) 0.4079(3) 0.0369(10) Uani 0.748(8) 1 d P B 1
H21A H 0.6423 0.5140 0.4377 0.044 Uiso 0.748(8) 1 calc PR B 1
H21B H 0.7909 0.5564 0.4432 0.044 Uiso 0.748(8) 1 calc PR B 1
C20A C 0.6602(10) 0.4997(12) 0.3402(15) 0.042(4) Uani 0.252(8) 1 d P B 2
H20C H 0.7100 0.5800 0.3415 0.050 Uiso 0.252(8) 1 calc PR B 2
H20D H 0.6319 0.5207 0.4060 0.050 Uiso 0.252(8) 1 calc PR B 2
C21A C 0.7433(9) 0.4098(9) 0.3336(10) 0.036(3) Uani 0.252(8) 1 d P B 2
H21C H 0.8330 0.4532 0.3417 0.043 Uiso 0.252(8) 1 calc PR B 2
H21D H 0.7122 0.3337 0.2651 0.043 Uiso 0.252(8) 1 calc PR B 2
C22 C 0.7314(3) 0.3688(3) 0.4323(3) 0.0526(9) Uani 1 1 d . . .
H22A H 0.8038 0.3431 0.4055 0.063 Uiso 1 1 calc R B 1
H22B H 0.7557 0.3978 0.5097 0.063 Uiso 1 1 calc R B 1
C23 C 0.6153(2) 0.2514(3) 0.3850(2) 0.0344(5) Uani 1 1 d . B .
H23A H 0.6077 0.2045 0.3088 0.041 Uiso 1 1 calc R . .
H23B H 0.6279 0.1938 0.4193 0.041 Uiso 1 1 calc R . .
B B 0.0959(2) -0.1672(2) 0.25584(16) 0.0146(4) Uani 1 1 d . . .
H1 H 0.026(2) -0.257(2) 0.2384(17) 0.009(5) Uiso 1 1 d . . .

loop_
_atom_site_aniso_label
_atom_site_aniso_U_11
_atom_site_aniso_U_22
_atom_site_aniso_U_33
_atom_site_aniso_U_23
_atom_site_aniso_U_13
_atom_site_aniso_U_12
Ag 0.01727(8) 0.02003(8) 0.02441(8) 0.01357(6) 0.00264(6) -0.00136(5)
Cl1 0.0237(2) 0.0313(3) 0.0236(2) 0.0161(2) 0.00134(18) 0.00882(19)
Cl2 0.0246(2) 0.0347(3) 0.0143(2) 0.01232(19) 0.00855(17) 0.00780(19)
Cl3 0.0375(3) 0.0265(3) 0.0374(3) 0.0149(2) 0.0248(2) 0.0180(2)
F1 0.0276(7) 0.0267(7) 0.0662(10) 0.0195(7) 0.0138(7) 0.0148(6)
F2 0.0372(8) 0.0187(6) 0.0583(10) 0.0093(7) -0.0100(7) 0.0030(6)
F3 0.1013(15) 0.0336(8) 0.0621(11) 0.0345(8) 0.0557(11) 0.0245(9)
F4 0.0247(6) 0.0262(6) 0.0213(6) 0.0082(5) -0.0036(5) 0.0020(5)
F5 0.0289(6) 0.0204(6) 0.0237(6) 0.0043(5) 0.0033(5) 0.0078(5)
F6 0.0261(6) 0.0267(6) 0.0238(6) 0.0118(5) 0.0060(5) -0.0035(5)
F7 0.0301(7) 0.0566(10) 0.0313(7) 0.0262(7) -0.0053(6) -0.0020(7)
F8 0.0337(9) 0.0323(8) 0.0711(13) -0.0230(8) -0.0024(8) 0.0053(7)
F9 0.0235(7) 0.0502(9) 0.0322(7) 0.0215(7) 0.0021(6) -0.0065(6)
F10 0.0277(7) 0.0454(8) 0.0226(6) 0.0152(6) 0.0126(5) -0.0017(6)
F11 0.0267(7) 0.0217(6) 0.0522(9) 0.0190(6) 0.0124(6) 0.0032(5)
F12 0.0168(6) 0.0360(7) 0.0255(6) 0.0159(5) 0.0055(5) 0.0047(5)
F13 0.0331(7) 0.0275(7) 0.0453(8) 0.0225(6) 0.0224(6) 0.0093(5)
F14 0.0202(6) 0.0575(10) 0.0549(9) 0.0394(8) 0.0189(6) 0.0155(6)
F15 0.0486(9) 0.0435(8) 0.0231(7) 0.0170(6) 0.0199(6) 0.0075(7)
F16 0.0522(9) 0.0293(7) 0.0273(7) 0.0197(6) 0.0223(6) 0.0168(6)
F17 0.0384(8) 0.0224(6) 0.0431(8) 0.0187(6) 0.0221(6) 0.0159(6)
F18 0.0270(7) 0.0205(6) 0.0454(8) 0.0124(6) 0.0148(6) 0.0013(5)
N1 0.0161(7) 0.0156(7) 0.0168(7) 0.0078(6) 0.0064(6) 0.0033(6)
N2 0.0139(7) 0.0152(7) 0.0136(7) 0.0061(6) 0.0048(6) 0.0026(6)
N3 0.0141(7) 0.0154(7) 0.0148(7) 0.0071(6) 0.0036(6) 0.0026(6)
N4 0.0140(7) 0.0146(7) 0.0143(7) 0.0073(6) 0.0056(6) 0.0025(6)
N5 0.0156(7) 0.0191(8) 0.0173(7) 0.0104(6) 0.0065(6) 0.0042(6)
N6 0.0156(7) 0.0151(7) 0.0134(7) 0.0072(6) 0.0043(6) 0.0030(6)
C1 0.0167(8) 0.0198(9) 0.0187(9) 0.0106(7) 0.0083(7) 0.0065(7)
C2 0.0166(8) 0.0231(9) 0.0152(8) 0.0106(7) 0.0063(7) 0.0064(7)
C3 0.0157(8) 0.0195(9) 0.0125(8) 0.0071(7) 0.0053(6) 0.0044(7)
C4 0.0221(10) 0.0224(10) 0.0300(11) 0.0155(8) 0.0101(8) 0.0075(8)
C5 0.0192(9) 0.0202(9) 0.0156(8) 0.0070(7) 0.0024(7) 0.0032(7)
C6 0.0179(9) 0.0180(9) 0.0149(8) 0.0064(7) 0.0048(7) 0.0054(7)
C7 0.0178(9) 0.0206(9) 0.0145(8) 0.0081(7) 0.0067(7) 0.0070(7)
C8 0.0165(8) 0.0176(8) 0.0154(8) 0.0085(7) 0.0068(7) 0.0057(7)
C9 0.0239(10) 0.0282(11) 0.0178(9) 0.0067(8) 0.0044(8) -0.0009(8)
C10 0.0195(9) 0.0233(10) 0.0189(9) 0.0119(8) 0.0084(7) 0.0041(7)
C11 0.0167(8) 0.0212(9) 0.0141(8) 0.0090(7) 0.0052(7) 0.0052(7)
C12 0.0198(9) 0.0202(9) 0.0158(8) 0.0068(7) 0.0067(7) 0.0074(7)
C13 0.0191(9) 0.0160(8) 0.0143(8) 0.0056(7) 0.0052(7) 0.0042(7)
C14 0.0224(10) 0.0276(10) 0.0241(10) 0.0150(8) 0.0120(8) 0.0093(8)
C15 0.0295(11) 0.0188(9) 0.0273(10) 0.0125(8) 0.0150(8) 0.0095(8)
C16 0.0265(10) 0.0218(10) 0.0251(10) 0.0103(8) 0.0059(8) -0.0001(8)
C17 0.0242(10) 0.0199(10) 0.0315(11) 0.0112(8) 0.0062(8) 0.0023(8)
C18 0.0323(12) 0.0284(11) 0.0285(11) 0.0158(9) 0.0019(9) 0.0023(9)
C19 0.0362(13) 0.0335(12) 0.0416(14) 0.0268(11) 0.0049(11) 0.0012(10)
C20 0.0313(18) 0.037(2) 0.0322(19) 0.0219(16) 0.0097(14) -0.0026(15)
C21 0.0293(17) 0.0389(19) 0.0323(18) 0.0193(15) -0.0018(13) -0.0137(14)
C20A 0.020(5) 0.030(6) 0.078(11) 0.030(7) 0.009(6) -0.001(4)
C21A 0.020(4) 0.026(5) 0.066(8) 0.027(5) 0.013(4) 0.001(3)
C22 0.0227(12) 0.073(2) 0.066(2) 0.0538(18) -0.0087(12) -0.0104(12)
C23 0.0208(10) 0.0465(14) 0.0481(15) 0.0346(12) 0.0078(10) 0.0070(10)
B 0.0154(9) 0.0158(9) 0.0128(9) 0.0067(7) 0.0042(7) 0.0028(7)

loop_
_atom_type_symbol
_atom_type_description
_atom_type_scat_dispersion_real
_atom_type_scat_dispersion_imag
_atom_type_scat_source
C C 0.0033 0.0016 'International Tables Vol C Tables 4.2.6.8 and 6.1.1.4'
H H 0.0000 0.0000 'International Tables Vol C Tables 4.2.6.8 and 6.1.1.4'
N N 0.0061 0.0033 'International Tables Vol C Tables 4.2.6.8 and 6.1.1.4'
B B 0.0013 0.0007 'International Tables Vol C Tables 4.2.6.8 and 6.1.1.4'
F F 0.0171 0.0103 'International Tables Vol C Tables 4.2.6.8 and 6.1.1.4'
Cl Cl 0.1484 0.1585 'International Tables Vol C Tables 4.2.6.8 and 6.1.1.4'
Ag Ag -0.8971 1.1015 'International Tables Vol C Tables 4.2.6.8 and 6.1.1.4'

loop_
_geom_angle_atom_site_label_1
_geom_angle_atom_site_label_2
_geom_angle_atom_site_label_3
_geom_angle
C16 Ag N1 146.98(7)
C16 Ag C17 33.41(8)
N1 Ag C17 117.26(7)
C16 Ag N3 114.17(7)
N1 Ag N3 83.58(5)
C17 Ag N3 142.50(7)
C16 Ag N5 131.05(7)
N1 Ag N5 77.18(5)
C17 Ag N5 131.96(7)
N3 Ag N5 80.81(5)
C1 N1 N2 106.13(15)
C1 N1 Ag 130.26(13)
N2 N1 Ag 115.86(11)
N1 N2 C3 110.42(15)
N1 N2 B 121.35(15)
C3 N2 B 128.20(15)
C6 N3 N4 106.21(15)
C6 N3 Ag 133.14(13)
N4 N3 Ag 114.14(11)
N3 N4 C8 110.14(15)
N3 N4 B 120.27(14)
C8 N4 B 128.78(16)
C11 N5 N6 105.76(15)
C11 N5 Ag 133.71(13)
N6 N5 Ag 108.12(11)
N5 N6 C13 110.52(15)
N5 N6 B 121.15(15)
C13 N6 B 128.09(15)
N1 C1 C2 111.00(17)
N1 C1 C4 121.88(18)
C2 C1 C4 127.03(18)
C3 C2 C1 104.61(16)
C3 C2 Cl1 129.69(16)
C1 C2 Cl1 125.70(15)
N2 C3 C2 107.81(17)
N2 C3 C5 122.59(17)
C2 C3 C5 129.52(17)
F3 C4 F1 107.01(19)
F3 C4 F2 107.7(2)
F1 C4 F2 106.09(18)
F3 C4 C1 112.19(18)
F1 C4 C1 111.42(17)
F2 C4 C1 112.09(17)
F4 C5 F6 107.13(16)
F4 C5 F5 107.74(15)
F6 C5 F5 107.23(16)
F4 C5 C3 110.76(16)
F6 C5 C3 111.98(15)
F5 C5 C3 111.76(16)
N3 C6 C7 111.14(17)
N3 C6 C9 121.76(17)
C7 C6 C9 127.08(17)
C8 C7 C6 104.88(16)
C8 C7 Cl2 128.38(15)
C6 C7 Cl2 126.74(15)
N4 C8 C7 107.63(16)
N4 C8 C10 123.55(17)
C7 C8 C10 128.81(17)
F8 C9 F9 110.0(2)
F8 C9 F7 105.84(19)
F9 C9 F7 104.26(18)
F8 C9 C6 113.11(19)
F9 C9 C6 112.39(17)
F7 C9 C6 110.67(18)
F11 C10 F12 107.58(17)
F11 C10 F10 107.57(16)
F12 C10 F10 106.48(16)
F11 C10 C8 112.31(16)
F12 C10 C8 112.33(16)
F10 C10 C8 110.27(16)
N5 C11 C12 111.51(16)
N5 C11 C14 121.51(17)
C12 C11 C14 126.99(17)
C13 C12 C11 104.35(17)
C13 C12 Cl3 129.49(16)
C11 C12 Cl3 126.16(15)
N6 C13 C12 107.86(17)
N6 C13 C15 121.97(17)
C12 C13 C15 129.98(18)
F15 C14 F13 107.21(17)
F15 C14 F14 106.81(17)
F13 C14 F14 107.85(18)
F15 C14 C11 111.49(18)
F13 C14 C11 111.87(16)
F14 C14 C11 111.35(17)
F18 C15 F17 107.78(17)
F18 C15 F16 107.08(17)
F17 C15 F16 106.86(17)
F18 C15 C13 113.52(18)
F17 C15 C13 110.90(16)
F16 C15 C13 110.41(17)
C17 C16 C23 124.2(2)
C17 C16 Ag 74.45(13)
C23 C16 Ag 113.29(16)
C17 C16 H16A 113.0
C23 C16 H16A 113.0
Ag C16 H16A 113.0
C16 C17 C18 125.0(2)
C16 C17 Ag 72.14(13)
C18 C17 Ag 112.32(15)
C16 C17 H17A 113.4
C18 C17 H17A 113.4
Ag C17 H17A 113.4
C17 C18 C19 112.3(2)
C17 C18 H18A 109.1
C19 C18 H18A 109.1
C17 C18 H18B 109.1
C19 C18 H18B 109.1
H18A C18 H18B 107.9
C20 C19 C18 114.8(2)
C20 C19 C20A 29.9(5)
C18 C19 C20A 117.6(4)
C20 C19 H19A 108.6
C18 C19 H19A 108.6
C20A C19 H19A 127.8
C20 C19 H19B 108.6
C18 C19 H19B 108.6
C20A C19 H19B 80.2
H19A C19 H19B 107.5
C21 C20 C19 115.2(3)
C21 C20 H20A 108.5
C19 C20 H20A 108.5
C21 C20 H20B 108.5
C19 C20 H20B 108.5
H20A C20 H20B 107.5
C20 C21 C22 112.7(3)
C20 C21 H21A 109.1
C22 C21 H21A 109.1
C20 C21 H21B 109.1
C22 C21 H21B 109.1
H21A C21 H21B 107.8
C21A C20A C19 109.7(11)
C21A C20A H20C 109.7
C19 C20A H20C 109.7
C21A C20A H20D 109.7
C19 C20A H20D 109.7
H20C C20A H20D 108.2
C20A C21A C22 105.0(9)
C20A C21A H21C 110.8
C22 C21A H21C 110.8
C20A C21A H21D 110.8
C22 C21A H21D 110.8
H21C C21A H21D 108.8
C23 C22 C21 115.2(2)
C23 C22 C21A 104.3(4)
C21 C22 C21A 45.2(4)
C23 C22 H22A 108.5
C21 C22 H22A 108.5
C21A C22 H22A 71.5
C23 C22 H22B 108.5
C21 C22 H22B 108.5
C21A C22 H22B 145.4
H22A C22 H22B 107.5
C16 C23 C22 111.8(2)
C16 C23 H23A 109.2
C22 C23 H23A 109.2
C16 C23 H23B 109.2
C22 C23 H23B 109.2
H23A C23 H23B 107.9
N2 B N6 108.93(14)
N2 B N4 110.49(15)
N6 B N4 109.24(15)
N2 B H1 110.4(12)
N6 B H1 108.6(11)
N4 B H1 109.2(12)

loop_
_geom_bond_atom_site_label_1
_geom_bond_atom_site_label_2
_geom_bond_distance
Ag C16 2.347(2)
Ag N1 2.3636(16)
Ag C17 2.375(2)
Ag N3 2.3870(15)
Ag N5 2.5835(16)
Cl1 C2 1.7104(19)
Cl2 C7 1.7121(19)
Cl3 C12 1.7065(19)
F1 C4 1.329(2)
F2 C4 1.332(3)
F3 C4 1.326(3)
F4 C5 1.334(2)
F5 C5 1.338(2)
F6 C5 1.338(2)
F7 C9 1.357(3)
F8 C9 1.307(3)
F9 C9 1.331(3)
F10 C10 1.341(2)
F11 C10 1.331(2)
F12 C10 1.334(2)
F13 C14 1.333(2)
F14 C14 1.335(2)
F15 C14 1.333(3)
F16 C15 1.351(2)
F17 C15 1.333(2)
F18 C15 1.330(3)
N1 C1 1.337(2)
N1 N2 1.356(2)
N2 C3 1.359(2)
N2 B 1.552(3)
N3 C6 1.333(2)
N3 N4 1.354(2)
N4 C8 1.363(2)
N4 B 1.561(2)
N5 C11 1.333(2)
N5 N6 1.356(2)
N6 C13 1.360(2)
N6 B 1.553(2)
C1 C2 1.400(3)
C1 C4 1.493(3)
C2 C3 1.382(3)
C3 C5 1.502(3)
C6 C7 1.391(3)
C6 C9 1.494(3)
C7 C8 1.378(3)
C8 C10 1.501(3)
C11 C12 1.399(3)
C11 C14 1.496(3)
C12 C13 1.379(3)
C13 C15 1.499(3)
C16 C17 1.358(3)
C16 C23 1.490(3)
C16 H16A 1.0000
C17 C18 1.503(3)
C17 H17A 1.0000
C18 C19 1.541(3)
C18 H18A 0.9900
C18 H18B 0.9900
C19 C20 1.537(5)
C19 C20A 1.614(14)
C19 H19A 0.9900
C19 H19B 0.9900
C20 C21 1.536(5)
C20 H20A 0.9900
C20 H20B 0.9900
C21 C22 1.576(5)
C21 H21A 0.9900
C21 H21B 0.9900
C20A C21A 1.518(16)
C20A H20C 0.9900
C20A H20D 0.9900
C21A C22 1.659(11)
C21A H21C 0.9900
C21A H21D 0.9900
C22 C23 1.530(4)
C22 H22A 0.9900
C22 H22B 0.9900
C23 H23A 0.9900
C23 H23B 0.9900
B H1 1.09(2)
